data_7005248
loop_
_publ_author_name
'Carbonera, Chiara'
'Kilner, Colin A.'
'L\'etard, Jean-Fran\,cois'
'Halcrow, Malcolm A.'

_publ_section_title
;
 Anion doping as a probe of cooperativity in the molecular
 spin-crossover compound [FeL2][BF4]2 (L =
 2,6-di{pyrazol-1-yl}pyridine).
;
_journal_issue 13
_journal_name_full 'Dalton transactions (Cambridge, England : 2003)'
_journal_page_first 1284
_journal_page_last 1292
_journal_paper_doi 10.1039/b618480d
_journal_year 2007
_chemical_formula_moiety 'C22 H18 Fe N10, 1.56[B F4], 0.44[Cl O4]'
_chemical_formula_sum 'C22 H18 B1.56 Cl0.44 F6.24 Fe N10 O1.76'
_chemical_formula_weight 657.50
_chemical_name_systematic
;
Bis[2,6-di(pyrazol-1-yl)pyridine]iron(II) 1.56:0.44 tetrafluoroborate:
perchlorate salt
;
_space_group_IT_number 4
_symmetry_cell_setting monoclinic
_symmetry_space_group_name_Hall 'P 2yb'
_symmetry_space_group_name_H-M 'P 1 21 1'
_atom_sites_solution_hydrogens geom
_atom_sites_solution_primary direct
_atom_sites_solution_secondary difmap
_audit_creation_method SHELXL-97
_cell_angle_alpha 90.00
_cell_angle_beta 95.582(4)
_cell_angle_gamma 90.00
_cell_formula_units_Z 2
_cell_length_a 8.5441(6)
_cell_length_b 8.5611(6)
_cell_length_c 19.2084(13)
_cell_measurement_reflns_used 42289
_cell_measurement_temperature 300(2)
_cell_measurement_theta_max 30.05
_cell_measurement_theta_min 2.40
_cell_volume 1398.37(17)
_computing_cell_refinement 'APEX 2 software, Bruker Nonius 2004'
_computing_data_collection 'APEX 2 software, Bruker Nonius 2004'
_computing_data_reduction 'SAINT, Bruker Nonius 2004'
_computing_molecular_graphics 'ORTEX (McArdle, 1995)'
_computing_publication_material 'local program'
_computing_structure_refinement 'SHELXL-97 (Sheldrick, 1997)'
_computing_structure_solution 'SHELXS-97 (Sheldrick, 1990)'
_diffrn_ambient_temperature 300(2)
_diffrn_detector_area_resol_mean '120 microns'
_diffrn_measured_fraction_theta_full 0.998
_diffrn_measured_fraction_theta_max 0.998
_diffrn_measurement_device_type 'Bruker X8 Apex diffractometer'
_diffrn_measurement_method 'Rotation images'
_diffrn_radiation_monochromator graphite
_diffrn_radiation_source 'rotating anode'
_diffrn_radiation_type MoK\a
_diffrn_radiation_wavelength 0.71073
_diffrn_reflns_av_R_equivalents 0.0490
_diffrn_reflns_av_sigmaI/netI 0.0474
_diffrn_reflns_limit_h_max 12
_diffrn_reflns_limit_h_min -11
_diffrn_reflns_limit_k_max 12
_diffrn_reflns_limit_k_min -12
_diffrn_reflns_limit_l_max 27
_diffrn_reflns_limit_l_min -27
_diffrn_reflns_number 42289
_diffrn_reflns_theta_full 30.05
_diffrn_reflns_theta_max 30.05
_diffrn_reflns_theta_min 2.40
_exptl_absorpt_coefficient_mu 0.663
_exptl_absorpt_correction_T_max 0.764
_exptl_absorpt_correction_T_min 0.642
_exptl_absorpt_correction_type multi-scan
_exptl_absorpt_process_details
;
Sheldrick, G. M. (2002). SADABS v. 2.03. University of
G/ottingen, Germany.
;
_exptl_crystal_colour Yellow
_exptl_crystal_density_diffrn 1.562
_exptl_crystal_density_method 'not measured'
_exptl_crystal_description 'Rectangular prism'
_exptl_crystal_F_000 663
_exptl_crystal_size_max 0.22
_exptl_crystal_size_mid 0.11
_exptl_crystal_size_min 0.10
_refine_diff_density_max 0.425
_refine_diff_density_min -0.372
_refine_diff_density_rms 0.046
_refine_ls_abs_structure_details 'Flack H D (1983), Acta Cryst. A39, 876-881'
_refine_ls_abs_structure_Flack 0.047(17)
_refine_ls_extinction_coef 0.0050(13)
_refine_ls_extinction_expression Fc^*^=kFc[1+0.001xFc^2^\l^3^/sin(2\q)]^-1/4^
_refine_ls_extinction_method SHELXL
_refine_ls_goodness_of_fit_ref 1.021
_refine_ls_hydrogen_treatment constr
_refine_ls_matrix_type full
_refine_ls_number_parameters 455
_refine_ls_number_reflns 7960
_refine_ls_number_restraints 61
_refine_ls_restrained_S_all 1.037
_refine_ls_R_factor_all 0.0832
_refine_ls_R_factor_gt 0.0456
_refine_ls_shift/su_max 0.001
_refine_ls_shift/su_mean 0.000
_refine_ls_structure_factor_coef Fsqd
_refine_ls_weighting_details 'calc w=1/[\s^2^(Fo^2^)+(0.0668P)^2^+0.2241P] where P=(Fo^2^+2Fc^2^)/3'
_refine_ls_weighting_scheme calc
_refine_ls_wR_factor_gt 0.1159
_refine_ls_wR_factor_ref 0.1366
_reflns_number_gt 5169
_reflns_number_total 7960
_reflns_threshold_expression >2sigma(I)
_cod_data_source_file b618480d.txt
_cod_data_source_block c:\datasets\leeds\mh140a~1\mh140a~1\mh140art
_cod_depositor_comments
;
The following automatic conversions were performed:
'_symmetry_cell_setting' value 'Monoclinic' changed to 'monoclinic'
according to '/home/saulius/struct/CIF-dictionaries/cif_core.dic'
dictionary named 'cif_core.dic' version 2.4.1 from 2010-06-29.

Automatic conversion script
Id: cif_fix_enum 1527 2010-12-29 10:47:43Z saulius 
;
_cod_original_sg_symbol_H-M 'P 21'
_cod_database_code 7005248

loop_
_symmetry_equiv_pos_as_xyz
'x, y, z'
'-x, y+1/2, -z'

loop_
_atom_site_label
_atom_site_type_symbol
_atom_site_fract_x
_atom_site_fract_y
_atom_site_fract_z
_atom_site_U_iso_or_equiv
_atom_site_adp_type
_atom_site_occupancy
_atom_site_symmetry_multiplicity
_atom_site_calc_flag
_atom_site_refinement_flags
_atom_site_disorder_assembly
_atom_site_disorder_group
Fe1 Fe 0.26141(5) 0.16965(7) 0.25239(2) 0.05535(15) Uani 1 1 d . . .
N2 N 0.2780(3) 0.1738(4) 0.36431(11) 0.0486(5) Uani 1 1 d . . .
C3 C 0.4059(4) 0.1196(4) 0.40191(15) 0.0527(7) Uani 1 1 d . . .
C4 C 0.4205(5) 0.1131(4) 0.47460(18) 0.0714(10) Uani 1 1 d . . .
H4 H 0.5108 0.0751 0.4999 0.086 Uiso 1 1 calc R . .
C5 C 0.2925(5) 0.1667(6) 0.50740(16) 0.0745(9) Uani 1 1 d . . .
H5 H 0.2973 0.1643 0.5560 0.089 Uiso 1 1 calc R . .
C6 C 0.1580(5) 0.2235(4) 0.46942(18) 0.0677(9) Uani 1 1 d . . .
H6 H 0.0721 0.2587 0.4912 0.081 Uiso 1 1 calc R . .
C7 C 0.1585(4) 0.2251(4) 0.39746(17) 0.0553(7) Uani 1 1 d . . .
N8 N 0.5254(3) 0.0701(3) 0.36051(14) 0.0542(6) Uani 1 1 d . . .
N9 N 0.4968(3) 0.0807(3) 0.28889(14) 0.0560(6) Uani 1 1 d . . .
C10 C 0.6279(4) 0.0277(4) 0.2650(2) 0.0687(9) Uani 1 1 d . . .
H10 H 0.6447 0.0228 0.2180 0.082 Uiso 1 1 calc R . .
C11 C 0.7375(4) -0.0196(5) 0.3201(2) 0.0775(11) Uani 1 1 d . . .
H11 H 0.8360 -0.0635 0.3166 0.093 Uiso 1 1 calc R . .
C12 C 0.6697(4) 0.0120(4) 0.3796(2) 0.0729(10) Uani 1 1 d . . .
H12 H 0.7147 -0.0036 0.4251 0.087 Uiso 1 1 calc R . .
N13 N 0.0308(3) 0.2804(3) 0.35217(15) 0.0583(6) Uani 1 1 d . . .
N14 N 0.0390(3) 0.2662(4) 0.28142(15) 0.0634(7) Uani 1 1 d . . .
C15 C -0.0894(5) 0.3351(5) 0.2517(2) 0.0789(11) Uani 1 1 d . . .
H15 H -0.1159 0.3428 0.2037 0.095 Uiso 1 1 calc R . .
C16 C -0.1784(5) 0.3939(6) 0.3019(3) 0.0961(15) Uani 1 1 d . . .
H16 H -0.2733 0.4471 0.2940 0.115 Uiso 1 1 calc R . .
C17 C -0.0995(5) 0.3585(5) 0.3661(3) 0.0797(11) Uani 1 1 d . . .
H17 H -0.1299 0.3834 0.4100 0.096 Uiso 1 1 calc R . .
N18 N 0.2637(3) 0.1893(3) 0.14142(11) 0.0482(6) Uani 1 1 d . . .
C19 C 0.2120(3) 0.0727(4) 0.09972(15) 0.0503(7) Uani 1 1 d . . .
C20 C 0.2131(4) 0.0796(5) 0.02712(18) 0.0666(9) Uani 1 1 d . . .
H20 H 0.1760 -0.0029 -0.0013 0.080 Uiso 1 1 calc R . .
C21 C 0.2708(5) 0.2126(5) -0.00048(19) 0.0732(11) Uani 1 1 d . . .
H21 H 0.2755 0.2193 -0.0486 0.088 Uiso 1 1 calc R . .
C22 C 0.3223(4) 0.3375(5) 0.04147(18) 0.0676(9) Uani 1 1 d . . .
H22 H 0.3587 0.4292 0.0226 0.081 Uiso 1 1 calc R . .
C23 C 0.3170(3) 0.3192(4) 0.11320(17) 0.0553(7) Uani 1 1 d . . .
N24 N 0.1544(3) -0.0565(3) 0.13581(13) 0.0539(6) Uani 1 1 d . . .
N25 N 0.1602(3) -0.0477(3) 0.20756(13) 0.0562(6) Uani 1 1 d . . .
C26 C 0.0921(4) -0.1803(5) 0.2254(2) 0.0700(9) Uani 1 1 d . . .
H26 H 0.0790 -0.2084 0.2712 0.084 Uiso 1 1 calc R . .
C27 C 0.0432(5) -0.2717(5) 0.1675(2) 0.0781(10) Uani 1 1 d . . .
H27 H -0.0069 -0.3681 0.1670 0.094 Uiso 1 1 calc R . .
C28 C 0.0850(4) -0.1885(5) 0.1114(2) 0.0717(10) Uani 1 1 d . . .
H28 H 0.0683 -0.2183 0.0647 0.086 Uiso 1 1 calc R . .
N29 N 0.3672(3) 0.4346(3) 0.16286(16) 0.0613(7) Uani 1 1 d . . .
N30 N 0.3499(3) 0.4050(3) 0.23167(15) 0.0623(7) Uani 1 1 d . . .
C31 C 0.4033(5) 0.5307(5) 0.2663(2) 0.0771(11) Uani 1 1 d . . .
H31 H 0.4058 0.5437 0.3145 0.093 Uiso 1 1 calc R . .
C32 C 0.4554(5) 0.6416(5) 0.2201(3) 0.0943(14) Uani 1 1 d . . .
H32 H 0.4984 0.7393 0.2313 0.113 Uiso 1 1 calc R . .
C33 C 0.4289(5) 0.5742(5) 0.1537(3) 0.0823(12) Uani 1 1 d . . .
H33 H 0.4504 0.6185 0.1115 0.099 Uiso 1 1 calc R . .
B34 B 0.2033(4) 0.7247(3) 0.42288(15) 0.0406(6) Uani 1 1 d D . .
F35A F 0.3225(13) 0.7849(10) 0.3850(5) 0.077(2) Uani 0.50 1 d PD A 1
F36A F 0.2409(11) 0.7796(11) 0.4945(3) 0.083(2) Uani 0.50 1 d PD A 1
F37A F 0.2034(14) 0.5717(8) 0.4268(7) 0.134(5) Uani 0.50 1 d PD A 1
F38A F 0.0652(11) 0.7936(19) 0.3994(4) 0.119(4) Uani 0.50 1 d PD A 1
F35B F 0.297(3) 0.790(3) 0.3792(13) 0.164(14) Uiso 0.25 1 d PD A 2
F36B F 0.0493(17) 0.7198(17) 0.3878(9) 0.097(6) Uiso 0.25 1 d PD A 2
F37B F 0.209(3) 0.803(2) 0.4822(8) 0.108(9) Uiso 0.25 1 d PD A 2
F38B F 0.239(2) 0.5693(16) 0.4296(10) 0.089(5) Uiso 0.25 1 d PD A 2
F35C F 0.3421(18) 0.750(2) 0.4000(10) 0.105(8) Uiso 0.25 1 d PD A 3
F36C F 0.103(3) 0.844(2) 0.4095(14) 0.186(16) Uiso 0.25 1 d PD A 3
F37C F 0.2048(19) 0.660(3) 0.4854(7) 0.151(5) Uiso 0.25 1 d PD A 3
F38C F 0.130(2) 0.604(2) 0.3779(9) 0.168(7) Uiso 0.25 1 d PD A 3
B39 B 0.2607(4) 0.7013(4) -0.07484(16) 0.0508(8) Uani 1 1 d D . .
F40A F 0.3369(9) 0.7145(8) -0.0022(3) 0.073(2) Uani 0.50 1 d PD B 1
F41A F 0.3242(9) 0.8248(12) -0.1091(4) 0.085(2) Uani 0.50 1 d PD B 1
F42A F 0.1101(7) 0.7172(13) -0.0668(4) 0.127(3) Uani 0.50 1 d PD B 1
F43A F 0.302(2) 0.5613(10) -0.0984(5) 0.179(6) Uani 0.50 1 d PD B 1
F40B F 0.1181(17) 0.639(2) -0.1078(9) 0.166(7) Uiso 0.25 1 d PD B 2
F41B F 0.257(2) 0.683(3) -0.0081(6) 0.153(9) Uiso 0.25 1 d PD B 2
F42B F 0.275(2) 0.8439(16) -0.1004(10) 0.112(8) Uiso 0.25 1 d PD B 2
F43B F 0.3718(17) 0.5993(18) -0.1001(9) 0.110(5) Uiso 0.25 1 d PD B 2
F40C F 0.3425(18) 0.7580(16) -0.1264(7) 0.102(7) Uiso 0.25 1 d PD B 3
F41C F 0.2051(18) 0.5544(15) -0.0951(9) 0.116(5) Uiso 0.25 1 d PD B 3
F42C F 0.1128(15) 0.7893(15) -0.0797(8) 0.094(4) Uiso 0.25 1 d PD B 3
F43C F 0.337(3) 0.704(3) -0.0138(8) 0.154(15) Uiso 0.25 1 d PD B 3

loop_
_atom_site_aniso_label
_atom_site_aniso_U_11
_atom_site_aniso_U_22
_atom_site_aniso_U_33
_atom_site_aniso_U_23
_atom_site_aniso_U_13
_atom_site_aniso_U_12
Fe1 0.0560(2) 0.0624(3) 0.0470(2) -0.0043(2) 0.00208(16) 0.0033(2)
N2 0.0489(11) 0.0466(11) 0.0504(11) 0.0007(14) 0.0057(9) -0.0007(14)
C3 0.0537(16) 0.0505(16) 0.0535(16) 0.0006(12) 0.0041(13) -0.0064(12)
C4 0.083(2) 0.071(2) 0.0569(18) 0.0056(16) -0.0079(17) -0.0117(18)
C5 0.109(3) 0.071(2) 0.0450(14) -0.008(2) 0.0123(16) -0.010(3)
C6 0.078(2) 0.065(2) 0.0636(19) -0.0134(16) 0.0274(18) -0.0127(17)
C7 0.0554(17) 0.0486(15) 0.0633(17) -0.0112(13) 0.0140(14) -0.0106(13)
N8 0.0486(13) 0.0515(14) 0.0620(15) 0.0017(12) 0.0028(11) 0.0001(11)
N9 0.0503(13) 0.0541(14) 0.0640(15) 0.0004(12) 0.0078(11) 0.0005(11)
C10 0.061(2) 0.058(2) 0.092(3) -0.0031(18) 0.0288(19) -0.0012(16)
C11 0.0500(19) 0.064(2) 0.118(3) -0.002(2) 0.004(2) 0.0058(17)
C12 0.060(2) 0.063(2) 0.092(3) 0.008(2) -0.007(2) 0.0084(17)
N13 0.0484(14) 0.0550(15) 0.0722(17) -0.0083(12) 0.0091(12) 0.0005(12)
N14 0.0518(15) 0.0653(17) 0.0719(18) -0.0047(13) -0.0005(13) 0.0042(13)
C15 0.063(2) 0.070(2) 0.099(3) 0.005(2) -0.017(2) -0.0014(19)
C16 0.054(2) 0.080(3) 0.154(5) 0.003(3) 0.009(3) 0.014(2)
C17 0.060(2) 0.065(2) 0.117(3) -0.010(2) 0.024(2) 0.0075(17)
N18 0.0445(11) 0.0527(15) 0.0473(11) -0.0010(12) 0.0037(9) 0.0063(12)
C19 0.0455(15) 0.0537(17) 0.0514(15) -0.0027(13) 0.0026(12) 0.0064(13)
C20 0.065(2) 0.079(2) 0.0546(18) -0.0080(17) 0.0001(15) -0.0002(18)
C21 0.076(2) 0.091(3) 0.0529(17) 0.0069(18) 0.0083(16) 0.010(2)
C22 0.064(2) 0.072(2) 0.068(2) 0.0166(18) 0.0098(16) 0.0027(17)
C23 0.0447(15) 0.0570(18) 0.0639(18) 0.0011(15) 0.0040(13) 0.0036(14)
N24 0.0499(14) 0.0565(15) 0.0545(14) -0.0036(12) 0.0000(11) -0.0018(11)
N25 0.0566(14) 0.0586(15) 0.0531(14) 0.0030(12) 0.0033(11) 0.0037(12)
C26 0.069(2) 0.067(2) 0.075(2) 0.0087(19) 0.0097(18) 0.0011(18)
C27 0.077(2) 0.060(2) 0.097(3) 0.001(2) 0.006(2) -0.0135(17)
C28 0.061(2) 0.073(2) 0.080(2) -0.020(2) 0.0036(17) -0.0125(18)
N29 0.0518(15) 0.0526(15) 0.0802(19) 0.0014(13) 0.0109(13) 0.0024(12)
N30 0.0554(16) 0.0594(16) 0.0721(18) -0.0115(13) 0.0061(13) 0.0033(13)
C31 0.064(2) 0.062(2) 0.103(3) -0.025(2) -0.003(2) 0.0103(18)
C32 0.071(2) 0.060(3) 0.151(4) -0.019(3) 0.002(2) -0.0078(19)
C33 0.070(2) 0.057(2) 0.121(4) 0.010(2) 0.015(2) -0.0015(18)
B34 0.0460(16) 0.0378(13) 0.0387(14) 0.0060(11) 0.0086(12) 0.0010(12)
F35A 0.097(4) 0.064(4) 0.077(4) -0.014(3) 0.051(4) -0.030(3)
F36A 0.100(5) 0.096(5) 0.055(3) 0.006(3) 0.022(3) 0.016(4)
F37A 0.165(10) 0.057(3) 0.169(8) 0.013(4) -0.045(7) -0.047(4)
F38A 0.095(5) 0.184(11) 0.079(4) 0.026(6) 0.013(4) 0.059(7)
B39 0.067(2) 0.045(2) 0.0413(14) 0.0039(12) 0.0135(14) -0.0121(15)
F40A 0.090(5) 0.077(3) 0.051(2) 0.014(2) 0.004(2) 0.001(2)
F41A 0.060(4) 0.115(7) 0.080(4) 0.039(5) 0.000(3) -0.025(4)
F42A 0.079(3) 0.191(9) 0.113(5) -0.024(6) 0.019(3) -0.071(5)
F43A 0.32(2) 0.130(7) 0.104(6) -0.001(5) 0.098(10) 0.000(10)

loop_
_atom_type_symbol
_atom_type_description
_atom_type_scat_dispersion_real
_atom_type_scat_dispersion_imag
_atom_type_scat_source
C C 0.0033 0.0016 'International Tables Vol C Tables 4.2.6.8 and 6.1.1.4'
H H 0.0000 0.0000 'International Tables Vol C Tables 4.2.6.8 and 6.1.1.4'
N N 0.0061 0.0033 'International Tables Vol C Tables 4.2.6.8 and 6.1.1.4'
Fe Fe 0.3463 0.8444 'International Tables Vol C Tables 4.2.6.8 and 6.1.1.4'
B B 0.0013 0.0007 'International Tables Vol C Tables 4.2.6.8 and 6.1.1.4'
F F 0.0171 0.0103 'International Tables Vol C Tables 4.2.6.8 and 6.1.1.4'
Cl Cl 0.1484 0.1585 'International Tables Vol C Tables 4.2.6.8 and 6.1.1.4'
O O 0.0106 0.0060 'International Tables Vol C Tables 4.2.6.8 and 6.1.1.4'

loop_
_geom_angle_atom_site_label_1
_geom_angle_atom_site_label_2
_geom_angle_atom_site_label_3
_geom_angle
_geom_angle_site_symmetry_1
_geom_angle_site_symmetry_3
_geom_angle_publ_flag
N18 Fe1 N2 173.06(12) . . ?
N18 Fe1 N25 73.56(10) . . ?
N2 Fe1 N25 113.17(11) . . ?
N18 Fe1 N14 108.40(10) . . ?
N2 Fe1 N14 73.31(10) . . ?
N25 Fe1 N14 95.83(11) . . ?
N18 Fe1 N9 104.35(10) . . ?
N2 Fe1 N9 73.54(10) . . ?
N25 Fe1 N9 98.32(10) . . ?
N14 Fe1 N9 146.82(11) . . ?
N18 Fe1 N30 73.23(11) . . ?
N2 Fe1 N30 100.14(11) . . ?
N25 Fe1 N30 146.61(10) . . ?
N14 Fe1 N30 91.26(11) . . ?
N9 Fe1 N30 93.16(10) . . ?
C7 N2 C3 118.9(3) . . ?
C7 N2 Fe1 120.5(2) . . ?
C3 N2 Fe1 120.58(19) . . ?
N2 C3 C4 123.1(3) . . ?
N2 C3 N8 113.4(2) . . ?
C4 C3 N8 123.5(3) . . ?
C3 C4 C5 116.3(3) . . ?
C6 C5 C4 121.6(3) . . ?
C7 C6 C5 116.5(3) . . ?
N2 C7 C6 123.6(3) . . ?
N2 C7 N13 113.6(3) . . ?
C6 C7 N13 122.9(3) . . ?
C12 N8 N9 111.4(3) . . ?
C12 N8 C3 130.4(3) . . ?
N9 N8 C3 118.2(2) . . ?
C10 N9 N8 104.4(3) . . ?
C10 N9 Fe1 141.5(3) . . ?
N8 N9 Fe1 114.14(18) . . ?
N9 C10 C11 111.2(3) . . ?
C12 C11 C10 105.6(3) . . ?
N8 C12 C11 107.4(4) . . ?
C17 N13 N14 111.3(3) . . ?
C17 N13 C7 130.4(3) . . ?
N14 N13 C7 118.0(2) . . ?
C15 N14 N13 105.5(3) . . ?
C15 N14 Fe1 139.4(3) . . ?
N13 N14 Fe1 114.46(19) . . ?
N14 C15 C16 110.5(4) . . ?
C15 C16 C17 106.9(4) . . ?
N13 C17 C16 105.8(4) . . ?
C19 N18 C23 119.2(3) . . ?
C19 N18 Fe1 120.5(2) . . ?
C23 N18 Fe1 120.4(2) . . ?
N18 C19 C20 122.4(3) . . ?
N18 C19 N24 113.7(2) . . ?
C20 C19 N24 123.9(3) . . ?
C21 C20 C19 117.4(3) . . ?
C20 C21 C22 121.6(3) . . ?
C21 C22 C23 116.7(3) . . ?
N18 C23 C22 122.7(3) . . ?
N18 C23 N29 113.7(3) . . ?
C22 C23 N29 123.6(3) . . ?
C28 N24 N25 111.6(3) . . ?
C28 N24 C19 130.5(3) . . ?
N25 N24 C19 117.8(2) . . ?
C26 N25 N24 103.7(3) . . ?
C26 N25 Fe1 141.8(2) . . ?
N24 N25 Fe1 114.45(19) . . ?
N25 C26 C27 112.2(3) . . ?
C28 C27 C26 104.9(3) . . ?
N24 C28 C27 107.7(3) . . ?
C33 N29 N30 112.2(3) . . ?
C33 N29 C23 129.8(4) . . ?
N30 N29 C23 118.0(3) . . ?
C31 N30 N29 105.7(3) . . ?
C31 N30 Fe1 139.6(3) . . ?
N29 N30 Fe1 114.5(2) . . ?
N30 C31 C32 110.4(4) . . ?
C33 C32 C31 105.4(4) . . ?
N29 C33 C32 106.4(4) . . ?
F37A B34 F38A 116.6(9) . . ?
F37A B34 F35A 113.6(7) . . ?
F38A B34 F35A 108.6(8) . . ?
F37A B34 F36A 105.5(7) . . ?
F38A B34 F36A 106.2(6) . . ?
F35A B34 F36A 105.4(5) . . ?
F37B B34 F35B 110.8(13) . . ?
F37B B34 F38B 115.1(11) . . ?
F35B B34 F38B 109.0(12) . . ?
F37B B34 F36B 112.2(11) . . ?
F35B B34 F36B 107.4(12) . . ?
F38B B34 F36B 101.8(10) . . ?
F35C B34 F37C 116.1(10) . . ?
F35C B34 F36C 112.8(13) . . ?
F37C B34 F36C 116.4(12) . . ?
F35C B34 F38C 105.6(11) . . ?
F37C B34 F38C 101.9(11) . . ?
F36C B34 F38C 101.4(12) . . ?
F42A B39 F43A 115.2(8) . . ?
F42A B39 F41A 114.1(7) . . ?
F43A B39 F41A 113.1(7) . . ?
F42A B39 F40A 103.1(5) . . ?
F43A B39 F40A 106.2(7) . . ?
F41A B39 F40A 103.5(5) . . ?
F41B B39 F42B 119.5(12) . . ?
F41B B39 F43B 110.1(10) . . ?
F42B B39 F43B 110.6(9) . . ?
F41B B39 F40B 107.1(10) . . ?
F42B B39 F40B 106.7(10) . . ?
F43B B39 F40B 101.1(10) . . ?
F43C B39 F40C 114.0(12) . . ?
F43C B39 F41C 113.7(13) . . ?
F40C B39 F41C 107.9(9) . . ?
F43C B39 F42C 114.0(12) . . ?
F40C B39 F42C 105.8(8) . . ?
F41C B39 F42C 100.3(8) . . ?

loop_
_geom_bond_atom_site_label_1
_geom_bond_atom_site_label_2
_geom_bond_distance
_geom_bond_site_symmetry_2
_geom_bond_publ_flag
Fe1 N18 2.140(2) . ?
Fe1 N2 2.141(2) . ?
Fe1 N25 2.193(3) . ?
Fe1 N14 2.193(3) . ?
Fe1 N9 2.201(3) . ?
Fe1 N30 2.202(3) . ?
N2 C7 1.330(4) . ?
N2 C3 1.333(4) . ?
C3 C4 1.391(5) . ?
C3 N8 1.419(4) . ?
C4 C5 1.391(6) . ?
C5 C6 1.388(6) . ?
C6 C7 1.383(5) . ?
C7 N13 1.409(4) . ?
N8 C12 1.347(4) . ?
N8 N9 1.377(4) . ?
N9 C10 1.330(4) . ?
C10 C11 1.403(6) . ?
C11 C12 1.358(6) . ?
N13 C17 1.347(5) . ?
N13 N14 1.373(4) . ?
N14 C15 1.325(5) . ?
C15 C16 1.380(7) . ?
C16 C17 1.381(7) . ?
N18 C19 1.328(4) . ?
N18 C23 1.337(5) . ?
C19 C20 1.397(5) . ?
C19 N24 1.419(4) . ?
C20 C21 1.368(6) . ?
C21 C22 1.385(6) . ?
C22 C23 1.392(5) . ?
C23 N29 1.410(4) . ?
N24 C28 1.340(4) . ?
N24 N25 1.376(4) . ?
N25 C26 1.335(5) . ?
C26 C27 1.391(5) . ?
C27 C28 1.367(5) . ?
N29 C33 1.325(5) . ?
N29 N30 1.368(4) . ?
N30 C31 1.323(5) . ?
C31 C32 1.401(7) . ?
C32 C33 1.399(7) . ?
B34 F35A 1.405(6) . ?
B34 F36A 1.459(7) . ?
B34 F37A 1.312(7) . ?
B34 F38A 1.357(7) . ?
B34 F35B 1.340(14) . ?
B34 F36B 1.420(13) . ?
B34 F37B 1.320(13) . ?
B34 F38B 1.368(13) . ?
B34 F35C 1.321(13) . ?
B34 F36C 1.343(14) . ?
B34 F37C 1.322(12) . ?
B34 F38C 1.450(13) . ?
B39 F40A 1.486(6) . ?
B39 F41A 1.384(6) . ?
B39 F42A 1.318(7) . ?
B39 F43A 1.342(8) . ?
B39 F40B 1.420(13) . ?
B39 F41B 1.296(12) . ?
B39 F42B 1.326(12) . ?
B39 F43B 1.410(12) . ?
B39 F40C 1.356(12) . ?
B39 F41C 1.387(12) . ?
B39 F42C 1.467(11) . ?
B39 F43C 1.285(13) . ?
